data_2220054
loop_
_publ_author_name
'Zhan, Cai-Hong'
'Zhang, Shu-Guang'
'Feng, Yun-Long'

_publ_section_title
;
 [1-(4-Hydroxyphenyl)-1<i>H</i>-tetrazol-5-ylsulfanyl]acetic acid
;
_journal_coeditor_code AT2673
_journal_issue 12
_journal_name_full 'Acta Crystallographica Section E'
_journal_page_first o2451
_journal_paper_doi 10.1107/S1600536808037136
_journal_volume 64
_journal_year 2008
_chemical_formula_iupac 'C9 H8 N4 O3 S'
_chemical_formula_moiety 'C9 H8 N4 O3 S'
_chemical_formula_sum 'C9 H8 N4 O3 S'
_chemical_formula_weight 252.25
_chemical_name_systematic
;
[1-(4-Hydroxyphenyl)-1H-tetrazol-5-ylsulfanyl]acetic acid
;
_space_group_IT_number 61
_symmetry_cell_setting orthorhombic
_symmetry_space_group_name_Hall '-P 2ac 2ab'
_symmetry_space_group_name_H-M 'P b c a'
_atom_sites_solution_hydrogens geom
_atom_sites_solution_primary direct
_atom_sites_solution_secondary difmap
_audit_creation_method SHELXL-97
_cell_angle_alpha 90.00
_cell_angle_beta 90.00
_cell_angle_gamma 90.00
_cell_formula_units_Z 8
_cell_length_a 14.407(3)
_cell_length_b 7.3365(16)
_cell_length_c 21.107(5)
_cell_measurement_reflns_used 2531
_cell_measurement_temperature 293
_cell_measurement_theta_max 27.50
_cell_measurement_theta_min 2.39
_cell_volume 2230.9(9)
_computing_cell_refinement 'SAINT (Bruker, 2002)'
_computing_data_collection 'SMART (Bruker, 2002)'
_computing_data_reduction 'SAINT (Bruker, 2002)'
_computing_molecular_graphics 'SHELXTL (Sheldrick, 2008)'
_computing_publication_material 'SHELXL97 (Sheldrick, 2008)'
_computing_structure_refinement 'SHELXL97 (Sheldrick, 2008)'
_computing_structure_solution 'SHELXS97 (Sheldrick, 2008)'
_diffrn_ambient_temperature 293
_diffrn_measured_fraction_theta_full 0.996
_diffrn_measured_fraction_theta_max 0.996
_diffrn_measurement_device_type 'Bruker APEXII area-detector'
_diffrn_measurement_method \w
_diffrn_radiation_monochromator graphite
_diffrn_radiation_source 'fine-focus sealed tube'
_diffrn_radiation_type MoK\a
_diffrn_radiation_wavelength 0.71073
_diffrn_reflns_av_R_equivalents 0.0991
_diffrn_reflns_av_sigmaI/netI 0.0424
_diffrn_reflns_limit_h_max 18
_diffrn_reflns_limit_h_min -18
_diffrn_reflns_limit_k_max 9
_diffrn_reflns_limit_k_min -9
_diffrn_reflns_limit_l_max 27
_diffrn_reflns_limit_l_min -27
_diffrn_reflns_number 18595
_diffrn_reflns_theta_full 27.50
_diffrn_reflns_theta_max 27.50
_diffrn_reflns_theta_min 2.39
_diffrn_standards_decay_% 0
_diffrn_standards_interval_count 0
_diffrn_standards_interval_time 0
_diffrn_standards_number 0
_exptl_absorpt_coefficient_mu 0.293
_exptl_absorpt_correction_T_max 0.97
_exptl_absorpt_correction_T_min 0.95
_exptl_absorpt_correction_type multi-scan
_exptl_absorpt_process_details '(SADABS; Sheldrick, 1996)'
_exptl_crystal_colour colourless
_exptl_crystal_density_diffrn 1.502
_exptl_crystal_density_method 'not measured'
_exptl_crystal_description block
_exptl_crystal_F_000 1040
_exptl_crystal_size_max 0.28
_exptl_crystal_size_mid 0.16
_exptl_crystal_size_min 0.10
_refine_diff_density_max 0.186
_refine_diff_density_min -0.213
_refine_ls_extinction_method none
_refine_ls_goodness_of_fit_ref 1.064
_refine_ls_hydrogen_treatment mixed
_refine_ls_matrix_type full
_refine_ls_number_parameters 160
_refine_ls_number_reflns 2550
_refine_ls_number_restraints 2
_refine_ls_restrained_S_all 1.064
_refine_ls_R_factor_all 0.0748
_refine_ls_R_factor_gt 0.0474
_refine_ls_shift/su_max 0.001
_refine_ls_shift/su_mean 0.000
_refine_ls_structure_factor_coef Fsqd
_refine_ls_weighting_details 'calc w=1/[\s^2^(Fo^2^)+(0.0144P)^2^+1.7635P] where P=(Fo^2^+2Fc^2^)/3'
_refine_ls_weighting_scheme calc
_refine_ls_wR_factor_gt 0.0920
_refine_ls_wR_factor_ref 0.1060
_reflns_number_gt 1834
_reflns_number_total 2550
_reflns_threshold_expression I>2\s(I)
_cod_data_source_file at2673.cif
_cod_data_source_block I
_cod_original_cell_volume 2231.0(9)
_cod_database_code 2220054
_cod_database_fobs_code 2220054

loop_
_symmetry_equiv_pos_as_xyz
'x, y, z'
'-x+1/2, -y, z+1/2'
'-x, y+1/2, -z+1/2'
'x+1/2, -y+1/2, -z'
'-x, -y, -z'
'x-1/2, y, -z-1/2'
'x, -y-1/2, z-1/2'
'-x-1/2, y-1/2, z'

loop_
_atom_site_type_symbol
_atom_site_label
_atom_site_fract_x
_atom_site_fract_y
_atom_site_fract_z
_atom_site_U_iso_or_equiv
_atom_site_adp_type
_atom_site_calc_flag
_atom_site_refinement_flags
_atom_site_occupancy
S S1 0.51454(4) 0.15070(9) 0.09961(3) 0.05074(19) Uani d . 1
O O1 0.15861(13) 0.3256(3) 0.28120(9) 0.0610(5) Uani d D 1
H H1 0.177(2) 0.270(4) 0.3133(11) 0.073 Uiso d D 1
O O2 0.75012(12) 0.0102(3) 0.01914(8) 0.0551(5) Uani d D 1
H H2 0.8048(13) 0.010(4) 0.0322(13) 0.066 Uiso d D 1
O O3 0.72494(12) 0.1471(3) 0.11139(8) 0.0645(5) Uani d . 1
N N1 0.45507(13) 0.4915(3) 0.12461(10) 0.0468(5) Uani d . 1
N N2 0.47350(16) 0.6679(3) 0.10961(12) 0.0637(6) Uani d . 1
N N3 0.54403(16) 0.6653(3) 0.07237(12) 0.0619(6) Uani d . 1
N N4 0.57366(13) 0.4912(3) 0.06208(10) 0.0480(5) Uani d . 1
C C1 0.23393(16) 0.3617(3) 0.24421(11) 0.0441(5) Uani d . 1
C C2 0.21686(16) 0.4284(3) 0.18436(12) 0.0470(6) Uani d . 1
H H2A 0.1561 0.4457 0.1708 0.056 Uiso calc R 1
C C3 0.28941(16) 0.4695(3) 0.14462(12) 0.0478(6) Uani d . 1
H H3A 0.2783 0.5152 0.1042 0.057 Uiso calc R 1
C C4 0.37920(15) 0.4418(3) 0.16560(11) 0.0436(5) Uani d . 1
C C5 0.39734(17) 0.3749(4) 0.22511(12) 0.0509(6) Uani d . 1
H H5A 0.4582 0.3576 0.2386 0.061 Uiso calc R 1
C C6 0.32408(17) 0.3336(4) 0.26463(12) 0.0509(6) Uani d . 1
H H6A 0.3352 0.2870 0.3049 0.061 Uiso calc R 1
C C7 0.51693(14) 0.3855(3) 0.09473(11) 0.0402(5) Uani d . 1
C C8 0.59818(15) 0.0925(3) 0.03998(12) 0.0465(6) Uani d . 1
H H8A 0.5826 -0.0265 0.0231 0.056 Uiso calc R 1
H H8B 0.5931 0.1797 0.0056 0.056 Uiso calc R 1
C C9 0.69718(16) 0.0887(3) 0.06206(11) 0.0429(5) Uani d . 1

loop_
_atom_site_aniso_label
_atom_site_aniso_U_11
_atom_site_aniso_U_22
_atom_site_aniso_U_33
_atom_site_aniso_U_12
_atom_site_aniso_U_13
_atom_site_aniso_U_23
S1 0.0418(3) 0.0418(3) 0.0686(4) -0.0030(3) 0.0098(3) -0.0001(3)
O1 0.0472(10) 0.0753(14) 0.0607(11) 0.0032(9) 0.0128(9) 0.0151(10)
O2 0.0389(8) 0.0757(13) 0.0508(10) 0.0116(9) -0.0034(8) -0.0121(9)
O3 0.0490(11) 0.0903(15) 0.0542(11) 0.0078(10) -0.0099(8) -0.0217(11)
N1 0.0421(11) 0.0421(12) 0.0563(12) 0.0009(9) 0.0080(9) 0.0042(10)
N2 0.0611(14) 0.0407(12) 0.0894(17) 0.0025(11) 0.0171(13) 0.0099(12)
N3 0.0520(13) 0.0486(13) 0.0850(16) -0.0031(11) 0.0140(12) 0.0113(12)
N4 0.0375(10) 0.0481(12) 0.0584(12) -0.0027(9) 0.0030(9) 0.0048(10)
C1 0.0426(13) 0.0412(13) 0.0484(13) 0.0017(10) 0.0062(10) -0.0012(11)
C2 0.0389(12) 0.0491(14) 0.0529(14) 0.0016(11) -0.0015(11) 0.0025(12)
C3 0.0486(14) 0.0487(15) 0.0460(13) 0.0035(11) -0.0012(11) 0.0050(11)
C4 0.0414(12) 0.0392(12) 0.0502(14) 0.0007(10) 0.0080(11) 0.0005(11)
C5 0.0391(12) 0.0588(16) 0.0547(15) 0.0029(11) -0.0014(11) 0.0016(12)
C6 0.0515(14) 0.0555(15) 0.0456(14) 0.0018(12) 0.0002(11) 0.0041(12)
C7 0.0319(11) 0.0428(13) 0.0458(12) -0.0020(9) 0.0000(10) 0.0000(10)
C8 0.0394(12) 0.0443(14) 0.0558(14) 0.0005(10) -0.0043(11) -0.0080(11)
C9 0.0408(12) 0.0445(13) 0.0435(13) 0.0040(10) -0.0030(11) 0.0003(11)

loop_
_atom_type_symbol
_atom_type_description
_atom_type_scat_dispersion_real
_atom_type_scat_dispersion_imag
_atom_type_scat_source
C C 0.0033 0.0016 'International Tables Vol C Tables 4.2.6.8 and 6.1.1.4'
H H 0.0000 0.0000 'International Tables Vol C Tables 4.2.6.8 and 6.1.1.4'
N N 0.0061 0.0033 'International Tables Vol C Tables 4.2.6.8 and 6.1.1.4'
O O 0.0106 0.0060 'International Tables Vol C Tables 4.2.6.8 and 6.1.1.4'
S S 0.1246 0.1234 'International Tables Vol C Tables 4.2.6.8 and 6.1.1.4'

loop_
_geom_angle_atom_site_label_1
_geom_angle_atom_site_label_2
_geom_angle_atom_site_label_3
_geom_angle
C7 S1 C8 100.49(11)
C1 O1 H1 108(2)
C9 O2 H2 109(2)
C7 N1 N2 108.24(19)
C7 N1 C4 129.8(2)
N2 N1 C4 121.94(19)
N3 N2 N1 106.4(2)
N2 N3 N4 111.0(2)
C7 N4 N3 105.86(19)
O1 C1 C2 116.9(2)
O1 C1 C6 122.7(2)
C2 C1 C6 120.4(2)
C3 C2 C1 120.2(2)
C3 C2 H2A 119.9
C1 C2 H2A 119.9
C2 C3 C4 119.0(2)
C2 C3 H3A 120.5
C4 C3 H3A 120.5
C5 C4 C3 121.6(2)
C5 C4 N1 119.7(2)
C3 C4 N1 118.7(2)
C4 C5 C6 119.1(2)
C4 C5 H5A 120.5
C6 C5 H5A 120.5
C5 C6 C1 119.8(2)
C5 C6 H6A 120.1
C1 C6 H6A 120.1
N4 C7 N1 108.4(2)
N4 C7 S1 129.03(18)
N1 C7 S1 122.53(17)
C9 C8 S1 115.16(17)
C9 C8 H8A 108.5
S1 C8 H8A 108.5
C9 C8 H8B 108.5
S1 C8 H8B 108.5
H8A C8 H8B 107.5
O3 C9 O2 124.2(2)
O3 C9 C8 125.6(2)
O2 C9 C8 110.2(2)

loop_
_geom_bond_atom_site_label_1
_geom_bond_atom_site_label_2
_geom_bond_distance
S1 C7 1.726(2)
S1 C8 1.794(2)
O1 C1 1.363(3)
O1 H1 0.835(17)
O2 C9 1.317(3)
O2 H2 0.834(17)
O3 C9 1.195(3)
N1 C7 1.341(3)
N1 N2 1.359(3)
N1 C4 1.441(3)
N2 N3 1.285(3)
N3 N4 1.364(3)
N4 C7 1.321(3)
C1 C2 1.377(3)
C1 C6 1.384(3)
C2 C3 1.374(3)
C2 H2A 0.9300
C3 C4 1.382(3)
C3 H3A 0.9300
C4 C5 1.374(3)
C5 C6 1.379(3)
C5 H5A 0.9300
C6 H6A 0.9300
C8 C9 1.501(3)
C8 H8A 0.9700
C8 H8B 0.9700

loop_
_geom_hbond_atom_site_label_D
_geom_hbond_atom_site_label_H
_geom_hbond_atom_site_label_A
_geom_hbond_site_symmetry_A
_geom_hbond_distance_DH
_geom_hbond_distance_HA
_geom_hbond_distance_DA
_geom_hbond_angle_DHA
O1 H1 O3 6_556 0.835(17) 1.953(17) 2.787(3) 177(3)
O2 H2 N4 8_755 0.834(17) 1.866(17) 2.699(3) 176(3)
O2 H2 N3 8_755 0.834(17) 2.60(2) 3.369(3) 154(3)

loop_
_geom_torsion_atom_site_label_1
_geom_torsion_atom_site_label_2
_geom_torsion_atom_site_label_3
_geom_torsion_atom_site_label_4
_geom_torsion
C7 N1 N2 N3 -0.2(3)
C4 N1 N2 N3 -179.5(2)
N1 N2 N3 N4 -0.2(3)
N2 N3 N4 C7 0.5(3)
O1 C1 C2 C3 179.4(2)
C6 C1 C2 C3 -0.7(4)
C1 C2 C3 C4 0.4(4)
C2 C3 C4 C5 -0.2(4)
C2 C3 C4 N1 -177.7(2)
C7 N1 C4 C5 70.7(3)
N2 N1 C4 C5 -110.2(3)
C7 N1 C4 C3 -111.7(3)
N2 N1 C4 C3 67.4(3)
C3 C4 C5 C6 0.3(4)
N1 C4 C5 C6 177.9(2)
C4 C5 C6 C1 -0.7(4)
O1 C1 C6 C5 -179.3(2)
C2 C1 C6 C5 0.9(4)
N3 N4 C7 N1 -0.6(3)
N3 N4 C7 S1 177.64(19)
N2 N1 C7 N4 0.5(3)
C4 N1 C7 N4 179.7(2)
N2 N1 C7 S1 -177.85(18)
C4 N1 C7 S1 1.3(3)
C8 S1 C7 N4 -7.9(2)
C8 S1 C7 N1 170.13(19)
C7 S1 C8 C9 86.2(2)
S1 C8 C9 O3 -12.3(4)
S1 C8 C9 O2 167.39(17)

loop_
_cod_related_entry_id
_cod_related_entry_database
_cod_related_entry_code
1 ChemSpider 24738915
